data_4513412
loop_
_publ_author_name
'George, Fanny'
'Norberg, Bernadette'
'Wouters, Johan'
'Leyssens, Tom'

_publ_section_title
;
 Structural Investigation of Substituent Effect on Hydrogen Bonding in
 (S)-Phenylglycine Amide Benzaldimines
;
_journal_issue 8
_journal_name_full 'Crystal Growth &amp; Design'
_journal_page_first 4005
_journal_paper_doi 10.1021/acs.cgd.5b00621
_journal_volume 15
_journal_year 2015
_chemical_absolute_configuration rm
_chemical_formula_moiety 'C21 H18 N2 O'
_chemical_formula_sum 'C21 H18 N2 O'
_chemical_formula_weight 314.37
_chemical_name_systematic
;
 ?
;
_space_group_IT_number 4
_symmetry_cell_setting monoclinic
_symmetry_space_group_name_Hall 'P 2yb'
_symmetry_space_group_name_H-M 'P 1 21 1'
_atom_sites_solution_hydrogens geom
_atom_sites_solution_primary direct
_atom_sites_solution_secondary difmap
_audit_creation_method SHELXL-97
_cell_angle_alpha 90.00
_cell_angle_beta 91.143(3)
_cell_angle_gamma 90.00
_cell_formula_units_Z 2
_cell_length_a 8.3299(3)
_cell_length_b 5.7214(2)
_cell_length_c 17.5391(5)
_cell_measurement_reflns_used 2357
_cell_measurement_temperature 150.00(10)
_cell_measurement_theta_max 67.5059
_cell_measurement_theta_min 2.5176
_cell_volume 835.72(5)
_computing_cell_refinement
;
CrysAlisPro, Agilent Technologies,
Version 1.171.35.21 (release 20-01-2012 CrysAlis171 .NET)
(compiled Jan 23 2012,18:06:46)
;
_computing_data_collection
;
CrysAlisPro, Agilent Technologies,
Version 1.171.35.21 (release 20-01-2012 CrysAlis171 .NET)
(compiled Jan 23 2012,18:06:46)
;
_computing_data_reduction
;
CrysAlisPro, Agilent Technologies,
Version 1.171.35.21 (release 20-01-2012 CrysAlis171 .NET)
(compiled Jan 23 2012,18:06:46)
;
_computing_structure_refinement 'SHELXL-97 (Sheldrick, 1997)'
_computing_structure_solution Sir2004
_diffrn_ambient_temperature 150.00(10)
_diffrn_detector_area_resol_mean 10.3712
_diffrn_measured_fraction_theta_full 0.994
_diffrn_measured_fraction_theta_max 0.995
_diffrn_measurement_device_type 'Xcalibur, Ruby, Gemini ultra'
_diffrn_measurement_method '\w scans'
_diffrn_radiation_monochromator mirror
_diffrn_radiation_source 'fine-focus sealed tube'
_diffrn_radiation_type CuK\a
_diffrn_radiation_wavelength 1.54184
_diffrn_reflns_av_R_equivalents 0.0212
_diffrn_reflns_av_sigmaI/netI 0.0283
_diffrn_reflns_limit_h_max 8
_diffrn_reflns_limit_h_min -9
_diffrn_reflns_limit_k_max 4
_diffrn_reflns_limit_k_min -6
_diffrn_reflns_limit_l_max 18
_diffrn_reflns_limit_l_min -20
_diffrn_reflns_number 3290
_diffrn_reflns_theta_full 66.60
_diffrn_reflns_theta_max 66.60
_diffrn_reflns_theta_min 2.52
_exptl_absorpt_coefficient_mu 0.610
_exptl_absorpt_correction_T_max 0.9415
_exptl_absorpt_correction_T_min 0.7924
_exptl_absorpt_correction_type multi-scan
_exptl_absorpt_process_details
;
CrysAlisPro, Agilent Technologies,
Version 1.171.35.21 (release 20-01-2012 CrysAlis171 .NET)
(compiled Jan 23 2012,18:06:46)
Empirical absorption correction using spherical harmonics,
 implemented in SCALE3 ABSPACK scaling algorithm.
;
_exptl_crystal_colour colorless
_exptl_crystal_density_diffrn 1.249
_exptl_crystal_density_method 'not measured'
_exptl_crystal_description plaquet
_exptl_crystal_F_000 332
_exptl_crystal_size_max 0.40
_exptl_crystal_size_mid 0.14
_exptl_crystal_size_min 0.10
_refine_diff_density_max 0.127
_refine_diff_density_min -0.139
_refine_diff_density_rms 0.032
_refine_ls_abs_structure_details 'Flack H D (1983), Acta Cryst. A39, 876-881'
_refine_ls_abs_structure_Flack 0.2(3)
_refine_ls_extinction_method none
_refine_ls_goodness_of_fit_ref 1.087
_refine_ls_hydrogen_treatment mixed
_refine_ls_matrix_type full
_refine_ls_number_parameters 233
_refine_ls_number_reflns 2179
_refine_ls_number_restraints 1
_refine_ls_restrained_S_all 1.087
_refine_ls_R_factor_all 0.0352
_refine_ls_R_factor_gt 0.0329
_refine_ls_shift/su_max 0.000
_refine_ls_shift/su_mean 0.000
_refine_ls_structure_factor_coef Fsqd
_refine_ls_weighting_details 'calc w=1/[\s^2^(Fo^2^)+(0.0521P)^2^+0.0611P] where P=(Fo^2^+2Fc^2^)/3'
_refine_ls_weighting_scheme calc
_refine_ls_wR_factor_gt 0.0873
_refine_ls_wR_factor_ref 0.0892
_reflns_number_gt 2049
_reflns_number_total 2179
_reflns_threshold_expression >2sigma(I)
_cod_data_source_file cg5b00621_si_001.cif
_cod_data_source_block p-Ph
_cod_depositor_comments 'Adding full bibliography for 4513392--4513414.cif.'
_cod_original_sg_symbol_H-M 'P 21'
_cod_database_code 4513412

loop_
_symmetry_equiv_pos_as_xyz
'x, y, z'
'-x, y+1/2, -z'

loop_
_atom_site_label
_atom_site_type_symbol
_atom_site_fract_x
_atom_site_fract_y
_atom_site_fract_z
_atom_site_U_iso_or_equiv
_atom_site_adp_type
_atom_site_occupancy
_atom_site_symmetry_multiplicity
_atom_site_calc_flag
_atom_site_refinement_flags
C1 C 0.5978(2) 0.7243(4) 0.31654(10) 0.0360(4) Uani 1 1 d .
C2 C 0.7013(3) 0.5622(5) 0.34824(12) 0.0592(7) Uani 1 1 d .
H2 H 0.7300 0.4322 0.3198 0.071 Uiso 1 1 calc R
C3 C 0.7638(3) 0.5880(5) 0.42156(12) 0.0599(7) Uani 1 1 d .
H3 H 0.8338 0.4755 0.4412 0.072 Uiso 1 1 calc R
C4 C 0.72391(19) 0.7781(3) 0.46599(10) 0.0330(4) Uani 1 1 d .
C5 C 0.6182(3) 0.9397(4) 0.43370(11) 0.0459(5) Uani 1 1 d .
H5 H 0.5877 1.0684 0.4624 0.055 Uiso 1 1 calc R
C6 C 0.5571(2) 0.9153(4) 0.36060(11) 0.0445(5) Uani 1 1 d .
H6 H 0.4879 1.0283 0.3406 0.053 Uiso 1 1 calc R
C7 C 0.5351(2) 0.6903(4) 0.23848(10) 0.0369(4) Uani 1 1 d .
C8 C 0.3959(2) 0.7862(3) 0.12606(10) 0.0342(4) Uani 1 1 d .
C9 C 0.44458(19) 0.9840(3) 0.07228(9) 0.0341(4) Uani 1 1 d .
C10 C 0.2157(2) 0.7482(4) 0.12138(9) 0.0349(4) Uani 1 1 d .
C11 C 0.1513(2) 0.5605(4) 0.08153(10) 0.0411(4) Uani 1 1 d .
H11 H 0.2191 0.4510 0.0599 0.049 Uiso 1 1 calc R
C12 C -0.0138(2) 0.5345(4) 0.07370(11) 0.0465(5) Uani 1 1 d .
H12 H -0.0566 0.4097 0.0461 0.056 Uiso 1 1 calc R
C13 C -0.1143(2) 0.6948(4) 0.10712(11) 0.0477(5) Uani 1 1 d .
H13 H -0.2250 0.6781 0.1020 0.057 Uiso 1 1 calc R
C14 C -0.0507(2) 0.8794(5) 0.14800(12) 0.0519(6) Uani 1 1 d .
H14 H -0.1187 0.9860 0.1711 0.062 Uiso 1 1 calc R
C15 C 0.1144(2) 0.9069(4) 0.15479(11) 0.0450(5) Uani 1 1 d .
H15 H 0.1569 1.0328 0.1820 0.054 Uiso 1 1 calc R
C16 C 0.79007(19) 0.8043(3) 0.54511(10) 0.0351(4) Uani 1 1 d .
C17 C 0.8886(3) 0.6363(4) 0.57831(12) 0.0492(5) Uani 1 1 d .
H17 H 0.9146 0.5035 0.5506 0.059 Uiso 1 1 calc R
C18 C 0.9491(3) 0.6621(5) 0.65213(13) 0.0582(6) Uani 1 1 d .
H18 H 1.0149 0.5467 0.6732 0.070 Uiso 1 1 calc R
C19 C 0.9128(2) 0.8559(4) 0.69413(11) 0.0481(5) Uani 1 1 d .
H19 H 0.9527 0.8721 0.7438 0.058 Uiso 1 1 calc R
C20 C 0.8169(3) 1.0261(5) 0.66219(11) 0.0549(6) Uani 1 1 d .
H20 H 0.7925 1.1590 0.6902 0.066 Uiso 1 1 calc R
C21 C 0.7563(3) 1.0011(5) 0.58868(11) 0.0518(6) Uani 1 1 d .
H21 H 0.6915 1.1183 0.5679 0.062 Uiso 1 1 calc R
N1 N 0.44933(17) 0.8390(3) 0.20408(8) 0.0365(4) Uani 1 1 d .
N2 N 0.5477(2) 1.1387(3) 0.10004(10) 0.0457(4) Uani 1 1 d .
O1 O 0.39183(15) 0.9916(3) 0.00642(7) 0.0412(3) Uani 1 1 d .
H8 H 0.446(2) 0.639(4) 0.1078(12) 0.040(5) Uiso 1 1 d .
H7 H 0.560(3) 0.539(6) 0.2144(15) 0.071(8) Uiso 1 1 d .
H2B H 0.579(3) 1.126(5) 0.1490(14) 0.054(6) Uiso 1 1 d .
H2A H 0.586(3) 1.262(5) 0.0694(14) 0.057(7) Uiso 1 1 d .

loop_
_atom_site_aniso_label
_atom_site_aniso_U_11
_atom_site_aniso_U_22
_atom_site_aniso_U_33
_atom_site_aniso_U_23
_atom_site_aniso_U_13
_atom_site_aniso_U_12
C1 0.0338(8) 0.0417(12) 0.0325(8) 0.0016(8) 0.0008(6) 0.0023(8)
C2 0.0766(14) 0.0626(16) 0.0378(10) -0.0148(11) -0.0130(10) 0.0343(13)
C3 0.0706(13) 0.0676(17) 0.0408(11) -0.0088(11) -0.0155(10) 0.0368(13)
C4 0.0293(7) 0.0387(11) 0.0311(8) 0.0024(8) 0.0031(6) -0.0019(7)
C5 0.0595(11) 0.0376(12) 0.0402(10) -0.0053(9) -0.0077(9) 0.0085(10)
C6 0.0519(10) 0.0386(11) 0.0424(10) -0.0001(9) -0.0113(8) 0.0102(9)
C7 0.0361(9) 0.0413(12) 0.0331(9) -0.0009(8) -0.0010(7) 0.0036(8)
C8 0.0353(9) 0.0385(11) 0.0286(8) -0.0027(7) -0.0029(6) 0.0062(8)
C9 0.0302(8) 0.0394(10) 0.0328(8) -0.0028(8) -0.0008(6) 0.0062(8)
C10 0.0378(9) 0.0409(11) 0.0260(8) 0.0018(8) -0.0017(6) 0.0028(8)
C11 0.0459(9) 0.0413(12) 0.0360(9) -0.0038(9) -0.0004(7) 0.0012(9)
C12 0.0475(10) 0.0500(13) 0.0419(10) -0.0049(10) -0.0033(8) -0.0076(10)
C13 0.0371(9) 0.0653(15) 0.0405(9) -0.0031(11) -0.0022(8) -0.0041(10)
C14 0.0366(9) 0.0683(16) 0.0507(11) -0.0182(11) 0.0001(8) 0.0098(10)
C15 0.0392(9) 0.0519(13) 0.0438(10) -0.0163(10) -0.0023(8) 0.0018(9)
C16 0.0316(8) 0.0422(12) 0.0317(8) 0.0026(8) 0.0026(7) -0.0069(8)
C17 0.0672(13) 0.0374(12) 0.0424(10) -0.0010(9) -0.0140(9) 0.0022(10)
C18 0.0801(15) 0.0463(14) 0.0471(11) 0.0081(11) -0.0237(11) -0.0028(12)
C19 0.0558(11) 0.0585(14) 0.0299(9) 0.0046(10) -0.0048(8) -0.0136(10)
C20 0.0581(11) 0.0699(16) 0.0366(10) -0.0095(11) 0.0016(8) 0.0074(12)
C21 0.0541(11) 0.0621(15) 0.0389(10) -0.0089(11) -0.0053(8) 0.0180(11)
N1 0.0361(7) 0.0426(10) 0.0307(7) -0.0009(7) -0.0025(6) 0.0021(7)
N2 0.0530(10) 0.0478(11) 0.0359(8) 0.0042(8) -0.0084(7) -0.0067(8)
O1 0.0424(6) 0.0502(9) 0.0308(6) 0.0017(6) -0.0053(5) 0.0027(6)

loop_
_atom_type_symbol
_atom_type_description
_atom_type_scat_dispersion_real
_atom_type_scat_dispersion_imag
_atom_type_scat_source
C C 0.0181 0.0091 'International Tables Vol C Tables 4.2.6.8 and 6.1.1.4'
H H 0.0000 0.0000 'International Tables Vol C Tables 4.2.6.8 and 6.1.1.4'
N N 0.0311 0.0180 'International Tables Vol C Tables 4.2.6.8 and 6.1.1.4'
O O 0.0492 0.0322 'International Tables Vol C Tables 4.2.6.8 and 6.1.1.4'

loop_
_geom_angle_atom_site_label_1
_geom_angle_atom_site_label_2
_geom_angle_atom_site_label_3
_geom_angle
C2 C1 C6 117.70(17)
C2 C1 C7 119.72(18)
C6 C1 C7 122.58(17)
C1 C2 C3 121.6(2)
C1 C2 H2 119.2
C3 C2 H2 119.2
C4 C3 C2 121.1(2)
C4 C3 H3 119.4
C2 C3 H3 119.4
C3 C4 C5 116.82(16)
C3 C4 C16 121.05(16)
C5 C4 C16 122.13(17)
C6 C5 C4 122.10(18)
C6 C5 H5 118.9
C4 C5 H5 118.9
C5 C6 C1 120.64(17)
C5 C6 H6 119.7
C1 C6 H6 119.7
N1 C7 C1 123.08(18)
N1 C7 H7 120.8(15)
C1 C7 H7 116.1(15)
N1 C8 C10 111.25(13)
N1 C8 C9 110.12(15)
C10 C8 C9 110.24(14)
N1 C8 H8 110.7(12)
C10 C8 H8 106.5(12)
C9 C8 H8 108.0(12)
O1 C9 N2 122.75(18)
O1 C9 C8 120.72(16)
N2 C9 C8 116.51(15)
C15 C10 C11 119.43(16)
C15 C10 C8 119.74(18)
C11 C10 C8 120.78(16)
C10 C11 C12 120.46(18)
C10 C11 H11 119.8
C12 C11 H11 119.8
C13 C12 C11 119.66(19)
C13 C12 H12 120.2
C11 C12 H12 120.2
C14 C13 C12 120.09(17)
C14 C13 H13 120.0
C12 C13 H13 120.0
C13 C14 C15 120.1(2)
C13 C14 H14 119.9
C15 C14 H14 119.9
C10 C15 C14 120.23(19)
C10 C15 H15 119.9
C14 C15 H15 119.9
C17 C16 C21 117.07(17)
C17 C16 C4 121.76(17)
C21 C16 C4 121.17(17)
C16 C17 C18 121.3(2)
C16 C17 H17 119.3
C18 C17 H17 119.3
C19 C18 C17 120.6(2)
C19 C18 H18 119.7
C17 C18 H18 119.7
C18 C19 C20 119.23(18)
C18 C19 H19 120.4
C20 C19 H19 120.4
C19 C20 C21 120.4(2)
C19 C20 H20 119.8
C21 C20 H20 119.8
C20 C21 C16 121.4(2)
C20 C21 H21 119.3
C16 C21 H21 119.3
C7 N1 C8 117.95(16)
C9 N2 H2B 118.1(17)
C9 N2 H2A 120.9(15)
H2B N2 H2A 121(2)

loop_
_geom_bond_atom_site_label_1
_geom_bond_atom_site_label_2
_geom_bond_distance
C1 C2 1.376(3)
C1 C6 1.385(3)
C1 C7 1.469(2)
C2 C3 1.386(3)
C2 H2 0.9300
C3 C4 1.382(3)
C3 H3 0.9300
C4 C5 1.390(3)
C4 C16 1.490(2)
C5 C6 1.377(3)
C5 H5 0.9300
C6 H6 0.9300
C7 N1 1.257(3)
C7 H7 0.99(3)
C8 N1 1.462(2)
C8 C10 1.517(2)
C8 C9 1.533(3)
C8 H8 1.00(2)
C9 O1 1.228(2)
C9 N2 1.320(3)
C10 C15 1.378(3)
C10 C11 1.384(3)
C11 C12 1.387(3)
C11 H11 0.9300
C12 C13 1.380(3)
C12 H12 0.9300
C13 C14 1.376(3)
C13 H13 0.9300
C14 C15 1.388(3)
C14 H14 0.9300
C15 H15 0.9300
C16 C17 1.385(3)
C16 C21 1.393(3)
C17 C18 1.388(3)
C17 H17 0.9300
C18 C19 1.368(4)
C18 H18 0.9300
C19 C20 1.372(3)
C19 H19 0.9300
C20 C21 1.383(3)
C20 H20 0.9300
C21 H21 0.9300
N2 H2B 0.89(2)
N2 H2A 0.95(3)

loop_
_geom_torsion_atom_site_label_1
_geom_torsion_atom_site_label_2
_geom_torsion_atom_site_label_3
_geom_torsion_atom_site_label_4
_geom_torsion
C6 C1 C2 C3 -0.2(4)
C7 C1 C2 C3 179.7(2)
C1 C2 C3 C4 0.2(4)
C2 C3 C4 C5 0.3(4)
C2 C3 C4 C16 179.4(2)
C3 C4 C5 C6 -0.9(3)
C16 C4 C5 C6 180.00(18)
C4 C5 C6 C1 1.0(3)
C2 C1 C6 C5 -0.4(3)
C7 C1 C6 C5 179.69(19)
C2 C1 C7 N1 -174.8(2)
C6 C1 C7 N1 5.1(3)
N1 C8 C9 O1 -169.43(14)
C10 C8 C9 O1 -46.3(2)
N1 C8 C9 N2 12.2(2)
C10 C8 C9 N2 135.35(17)
N1 C8 C10 C15 48.5(2)
C9 C8 C10 C15 -74.0(2)
N1 C8 C10 C11 -133.90(17)
C9 C8 C10 C11 103.6(2)
C15 C10 C11 C12 1.4(3)
C8 C10 C11 C12 -176.17(18)
C10 C11 C12 C13 -1.2(3)
C11 C12 C13 C14 0.0(3)
C12 C13 C14 C15 1.0(3)
C11 C10 C15 C14 -0.5(3)
C8 C10 C15 C14 177.16(19)
C13 C14 C15 C10 -0.7(3)
C3 C4 C16 C17 -2.6(3)
C5 C4 C16 C17 176.50(19)
C3 C4 C16 C21 176.9(2)
C5 C4 C16 C21 -4.1(3)
C21 C16 C17 C18 0.8(3)
C4 C16 C17 C18 -179.79(19)
C16 C17 C18 C19 -0.1(4)
C17 C18 C19 C20 -0.6(4)
C18 C19 C20 C21 0.6(3)
C19 C20 C21 C16 0.1(3)
C17 C16 C21 C20 -0.8(3)
C4 C16 C21 C20 179.79(19)
C1 C7 N1 C8 179.20(15)
C10 C8 N1 C7 112.18(19)
C9 C8 N1 C7 -125.28(18)
